data_7251255
loop_
_publ_author_name
'Wang, Bin'
'Li, Zekun'
'Cao, Hua'

_publ_section_title
;
 Rearrangement-driven divergent synthesis: a metal-free tandem annulation
 for CF3-functionalized 1-(aminomethyl)naphthalen-2-ols and
 1-(2-naphthyl)azetidines
;
_journal_issue 47
_journal_name_full 'Green Chemistry'
_journal_page_first 15074
_journal_page_last 15080
_journal_paper_doi 10.1039/D5GC05046D
_journal_volume 27
_journal_year 2025
_chemical_formula_moiety 'C21 H20 F3 N O'
_chemical_formula_sum 'C21 H20 F3 N O'
_chemical_formula_weight 359.38
_space_group_crystal_system monoclinic
_space_group_IT_number 14
_space_group_name_Hall '-P 2yn'
_space_group_name_H-M_alt 'P 1 21/n 1'
_atom_sites_solution_hydrogens geom
_atom_sites_solution_primary dual
_audit_creation_date 2024-12-06
_audit_creation_method
;
Olex2 1.5-beta
(compiled 2022.04.07 svn.rca3783a0 for OlexSys, GUI svn.r6439)
;
_audit_update_record
;
2025-05-16 deposited with the CCDC.	2025-11-07 downloaded from the CCDC.
;
_cell_angle_alpha 90
_cell_angle_beta 111.692(5)
_cell_angle_gamma 90
_cell_formula_units_Z 4
_cell_length_a 9.5424(5)
_cell_length_b 19.5291(8)
_cell_length_c 10.0245(5)
_cell_measurement_reflns_used 2391
_cell_measurement_temperature 169.99(10)
_cell_measurement_theta_max 73.4960
_cell_measurement_theta_min 4.5100
_cell_volume 1735.82(16)
_computing_cell_refinement 'CrysAlisPro 1.171.38.43f (Rigaku OD, 2015)'
_computing_data_collection 'CrysAlisPro 1.171.38.43f (Rigaku OD, 2015)'
_computing_data_reduction 'CrysAlisPro 1.171.38.43f (Rigaku OD, 2015)'
_computing_molecular_graphics 'Olex2 1.5-beta (Dolomanov et al., 2009)'
_computing_publication_material 'Olex2 1.5-beta (Dolomanov et al., 2009)'
_computing_structure_refinement 'SHELXL 2018/3 (Sheldrick, 2015)'
_computing_structure_solution 'SHELXT 2018/2 (Sheldrick, 2018)'
_diffrn_ambient_environment N~2~
_diffrn_ambient_temperature 169.99(10)
_diffrn_detector 'CCD plate'
_diffrn_detector_area_resol_mean 5.2684
_diffrn_detector_type AtlasS2
_diffrn_measured_fraction_theta_full 1.000
_diffrn_measured_fraction_theta_max 0.971
_diffrn_measurement_details
;
List of Runs (angles in degrees, time in seconds):

  # Type    Start    End  Width  t~exp~   \w     \q     \k     \f   Frames
#--------------------------------------------------------------------------
  1  \w    -12.00  29.00   1.00    3.00    --  -41.11  38.00 -60.00   41
  2  \w    -65.00 -26.00   1.00    3.00    --  -41.11  38.00 -60.00   39
  3  \w   -117.00 -31.00   1.00    3.00    --  -41.11 -77.00 120.00   86
  4  \w      1.00  81.00   1.00    3.00    --   41.11 -99.00-120.00   80
  5  \w     33.00 108.00   1.00    6.00    --  107.58 -94.00 -30.00   75
  6  \w     78.00 109.00   1.00    6.00    --  107.58-125.00 120.00   31
  7  \w     38.00  64.00   1.00    6.00    --  107.58 -30.00 150.00   26
  8  \w     35.00 135.00   1.00    6.00    --  107.58 -61.00 150.00  100
  9  \w    108.00 136.00   1.00    6.00    --  107.58 -30.00 150.00   28
 10  \w    100.00 129.00   1.00    6.00    --  107.58 125.00  60.00   29
 11  \w     94.00 169.00   1.00    6.00    --  107.58 125.00 -90.00   75
 12  \w     92.00 155.00   1.00    6.00    --  107.58  45.00-120.00   63
;
_diffrn_measurement_device 'four-circle diffractometer'
_diffrn_measurement_device_type 'SuperNova, Dual, Cu at zero, AtlasS2'
_diffrn_measurement_method '\w scans'
_diffrn_orient_matrix_type 'CrysAlisPro convention (1999,Acta A55,543-557)'
_diffrn_orient_matrix_UB_11 0.0413027000
_diffrn_orient_matrix_UB_12 0.0631094000
_diffrn_orient_matrix_UB_13 -0.0701413000
_diffrn_orient_matrix_UB_21 -0.0361097000
_diffrn_orient_matrix_UB_22 0.0470349000
_diffrn_orient_matrix_UB_23 0.1064556000
_diffrn_orient_matrix_UB_31 0.1648433000
_diffrn_orient_matrix_UB_32 -0.0054894000
_diffrn_orient_matrix_UB_33 0.1053706000
_diffrn_radiation_monochromator mirror
_diffrn_radiation_probe x-ray
_diffrn_radiation_type 'Cu K\a'
_diffrn_radiation_wavelength 1.54184
_diffrn_reflns_av_R_equivalents 0.0362
_diffrn_reflns_av_unetI/netI 0.0480
_diffrn_reflns_Laue_measured_fraction_full 1.000
_diffrn_reflns_Laue_measured_fraction_max 0.971
_diffrn_reflns_limit_h_max 11
_diffrn_reflns_limit_h_min -9
_diffrn_reflns_limit_k_max 23
_diffrn_reflns_limit_k_min -23
_diffrn_reflns_limit_l_max 12
_diffrn_reflns_limit_l_min -12
_diffrn_reflns_number 6793
_diffrn_reflns_point_group_measured_fraction_full 1.000
_diffrn_reflns_point_group_measured_fraction_max 0.971
_diffrn_reflns_theta_full 67.684
_diffrn_reflns_theta_max 73.665
_diffrn_reflns_theta_min 4.528
_diffrn_source 'micro-focus sealed X-ray tube'
_diffrn_source_type 'SuperNova (Cu) X-ray Source'
_exptl_absorpt_coefficient_mu 0.892
_exptl_absorpt_correction_T_max 1.00000
_exptl_absorpt_correction_T_min 0.63470
_exptl_absorpt_correction_type multi-scan
_exptl_absorpt_process_details
;
CrysAlisPro 1.171.38.43f (Rigaku Oxford Diffraction, 2015)
Empirical absorption correction using spherical harmonics,
 implemented in SCALE3 ABSPACK scaling algorithm.
;
_exptl_crystal_colour 'clear light colourless'
_exptl_crystal_density_diffrn 1.375
_exptl_crystal_description block
_exptl_crystal_F_000 752
_exptl_crystal_size_max 0.15
_exptl_crystal_size_mid 0.13
_exptl_crystal_size_min 0.11
_refine_diff_density_max 0.324
_refine_diff_density_min -0.367
_refine_diff_density_rms 0.061
_refine_ls_extinction_method none
_refine_ls_goodness_of_fit_ref 1.022
_refine_ls_hydrogen_treatment constr
_refine_ls_matrix_type full
_refine_ls_number_parameters 238
_refine_ls_number_reflns 3408
_refine_ls_number_restraints 0
_refine_ls_restrained_S_all 1.022
_refine_ls_R_factor_all 0.0684
_refine_ls_R_factor_gt 0.0552
_refine_ls_shift/su_max 0.000
_refine_ls_shift/su_mean 0.000
_refine_ls_structure_factor_coef Fsqd
_refine_ls_weighting_details 'w=1/[\s^2^(Fo^2^)+(0.0937P)^2^+0.0881P] where P=(Fo^2^+2Fc^2^)/3'
_refine_ls_weighting_scheme calc
_refine_ls_wR_factor_gt 0.1440
_refine_ls_wR_factor_ref 0.1601
_reflns_Friedel_coverage 0.000
_reflns_number_gt 2708
_reflns_number_total 3408
_reflns_threshold_expression 'I > 2\s(I)'
_cod_data_source_file d5gc05046d2.cif
_cod_data_source_block 38
_cod_depositor_comments 'Adding full bibliography for 7251254--7251256.cif.'
_cod_original_cell_volume 1735.82(15)
_cod_database_code 7251255
_shelx_shelxl_version_number 2018/3
_shelx_space_group_comment
;
The symmetry employed for this shelxl refinement is uniquely defined
by the following loop, which should always be used as a source of
symmetry information in preference to the above space-group names.
They are only intended as comments.
;
_olex2_refinement_description
;
1. Fixed Uiso
 At 1.2 times of:
  All C(H) groups, All C(H,H) groups
 At 1.5 times of:
  All C(H,H,H) groups, All O(H) groups
2.a Secondary CH2 refined with riding coordinates:
 C12(H12A,H12B), C14(H14A,H14B)
2.b Aromatic/amide H refined with riding coordinates:
 C2(H2), C3(H3), C5(H5), C10(H10), C16(H16), C17(H17), C18(H18), C19(H19),
 C20(H20)
2.c Idealised Me refined as rotating group:
 C13(H13A,H13B,H13C), C21(H21A,H21B,H21C)
2.d Idealised tetrahedral OH refined as rotating group:
 O1(H1)
;
_olex2_submission_special_instructions 'No special instructions were received'
_oxdiff_exptl_absorpt_empirical_details
;
Empirical correction (ABSPACK) includes:
- Absorption correction using spherical harmonics
- Frame scaling
- Detector area scaling
;
_oxdiff_exptl_absorpt_empirical_full_max 1.551
_oxdiff_exptl_absorpt_empirical_full_min 0.667

loop_
_space_group_symop_operation_xyz
'x, y, z'
'-x+1/2, y+1/2, -z+1/2'
'-x, -y, -z'
'x-1/2, -y-1/2, z-1/2'

loop_
_atom_site_label
_atom_site_type_symbol
_atom_site_fract_x
_atom_site_fract_y
_atom_site_fract_z
_atom_site_U_iso_or_equiv
_atom_site_adp_type
_atom_site_occupancy
_atom_site_site_symmetry_order
_atom_site_calc_flag
_atom_site_refinement_flags_posn
_atom_site_refinement_flags_adp
_atom_site_refinement_flags_occupancy
_atom_site_disorder_assembly
_atom_site_disorder_group
F1 F 0.76592(17) 0.51017(6) 0.87434(14) 0.0420(4) Uani 1 1 d . . . . .
F2 F 0.68300(17) 0.43456(7) 0.98191(15) 0.0475(4) Uani 1 1 d . . . . .
F3 F 0.91102(15) 0.42881(7) 0.99126(14) 0.0458(4) Uani 1 1 d . . . . .
O1 O 0.75233(16) 0.30141(7) 0.91479(14) 0.0292(3) Uani 1 1 d . . . . .
H1 H 0.725136 0.260275 0.909666 0.044 Uiso 1 1 calc R U . . .
N1 N 0.61831(17) 0.19119(8) 0.80202(16) 0.0225(3) Uani 1 1 d . . . . .
C1 C 0.6400(2) 0.39055(10) 0.5119(2) 0.0247(4) Uani 1 1 d . . . . .
C2 C 0.6094(2) 0.42213(11) 0.3765(2) 0.0303(4) Uani 1 1 d . . . . .
H2 H 0.614791 0.470532 0.370198 0.036 Uiso 1 1 calc R U . . .
C3 C 0.5723(2) 0.38306(12) 0.2550(2) 0.0312(5) Uani 1 1 d . . . . .
H3 H 0.551963 0.404630 0.164850 0.037 Uiso 1 1 calc R U . . .
C4 C 0.5638(2) 0.31109(11) 0.2621(2) 0.0281(4) Uani 1 1 d . . . . .
C5 C 0.5912(2) 0.27968(10) 0.3918(2) 0.0254(4) Uani 1 1 d . . . . .
H5 H 0.583705 0.231248 0.395163 0.030 Uiso 1 1 calc R U . . .
C6 C 0.63085(19) 0.31812(10) 0.52213(19) 0.0222(4) Uani 1 1 d . . . . .
C7 C 0.66316(19) 0.28689(9) 0.65894(19) 0.0221(4) Uani 1 1 d . . . . .
C8 C 0.7114(2) 0.32768(10) 0.78122(19) 0.0228(4) Uani 1 1 d . . . . .
C9 C 0.7185(2) 0.40014(10) 0.7699(2) 0.0246(4) Uani 1 1 d . . . . .
C10 C 0.6823(2) 0.43051(10) 0.6384(2) 0.0259(4) Uani 1 1 d . . . . .
H10 H 0.685511 0.478973 0.631920 0.031 Uiso 1 1 calc R U . . .
C11 C 0.7683(2) 0.44287(10) 0.9034(2) 0.0309(4) Uani 1 1 d . . . . .
C12 C 0.6527(2) 0.20972(10) 0.6739(2) 0.0266(4) Uani 1 1 d . . . . .
H12A H 0.572906 0.191298 0.586881 0.032 Uiso 1 1 calc R U . . .
H12B H 0.749597 0.188456 0.681579 0.032 Uiso 1 1 calc R U . . .
C13 C 0.4575(2) 0.20197(10) 0.7745(2) 0.0274(4) Uani 1 1 d . . . . .
H13A H 0.431327 0.249976 0.748789 0.041 Uiso 1 1 calc R U . . .
H13B H 0.437488 0.190707 0.861065 0.041 Uiso 1 1 calc R U . . .
H13C H 0.396574 0.172399 0.695329 0.041 Uiso 1 1 calc R U . . .
C14 C 0.6634(2) 0.11998(10) 0.8483(2) 0.0273(4) Uani 1 1 d . . . . .
H14A H 0.762356 0.110393 0.841402 0.033 Uiso 1 1 calc R U . . .
H14B H 0.588624 0.088045 0.783202 0.033 Uiso 1 1 calc R U . . .
C15 C 0.6742(2) 0.10777(9) 1.0003(2) 0.0243(4) Uani 1 1 d . . . . .
C16 C 0.5547(2) 0.08115(11) 1.0318(2) 0.0341(5) Uani 1 1 d . . . . .
H16 H 0.462648 0.070090 0.956072 0.041 Uiso 1 1 calc R U . . .
C17 C 0.5692(3) 0.07066(13) 1.1732(3) 0.0429(6) Uani 1 1 d . . . . .
H17 H 0.486956 0.052334 1.193332 0.052 Uiso 1 1 calc R U . . .
C18 C 0.7023(3) 0.08659(12) 1.2852(2) 0.0384(5) Uani 1 1 d . . . . .
H18 H 0.711431 0.079423 1.381822 0.046 Uiso 1 1 calc R U . . .
C19 C 0.8216(2) 0.11299(11) 1.2551(2) 0.0354(5) Uani 1 1 d . . . . .
H19 H 0.913521 0.124060 1.331071 0.042 Uiso 1 1 calc R U . . .
C20 C 0.8067(2) 0.12326(10) 1.1142(2) 0.0277(4) Uani 1 1 d . . . . .
H20 H 0.889487 0.141434 1.094651 0.033 Uiso 1 1 calc R U . . .
C21 C 0.5252(2) 0.26935(12) 0.1263(2) 0.0350(5) Uani 1 1 d . . . . .
H21A H 0.525310 0.220578 0.149309 0.052 Uiso 1 1 calc R U . . .
H21B H 0.600147 0.277937 0.082810 0.052 Uiso 1 1 calc R U . . .
H21C H 0.424976 0.282477 0.058616 0.052 Uiso 1 1 calc R U . . .

loop_
_atom_site_aniso_label
_atom_site_aniso_U_11
_atom_site_aniso_U_22
_atom_site_aniso_U_33
_atom_site_aniso_U_23
_atom_site_aniso_U_13
_atom_site_aniso_U_12
F1 0.0644(9) 0.0237(6) 0.0315(7) -0.0043(5) 0.0103(6) -0.0076(6)
F2 0.0673(9) 0.0479(8) 0.0355(8) -0.0166(6) 0.0285(7) -0.0197(7)
F3 0.0423(7) 0.0415(8) 0.0344(8) -0.0046(6) -0.0083(6) -0.0084(6)
O1 0.0388(8) 0.0265(7) 0.0167(7) 0.0016(5) 0.0039(6) -0.0054(6)
N1 0.0262(8) 0.0189(7) 0.0194(8) 0.0012(6) 0.0051(6) 0.0021(6)
C1 0.0217(9) 0.0274(10) 0.0229(10) 0.0021(7) 0.0058(7) -0.0008(7)
C2 0.0327(10) 0.0303(10) 0.0263(10) 0.0056(8) 0.0089(8) -0.0004(8)
C3 0.0334(11) 0.0392(11) 0.0203(10) 0.0067(8) 0.0090(8) 0.0013(8)
C4 0.0234(9) 0.0394(11) 0.0204(10) 0.0001(8) 0.0068(7) 0.0009(8)
C5 0.0246(9) 0.0285(10) 0.0213(10) 0.0002(7) 0.0064(7) 0.0013(7)
C6 0.0192(8) 0.0267(9) 0.0183(9) 0.0002(7) 0.0041(7) 0.0018(7)
C7 0.0203(8) 0.0235(9) 0.0194(9) 0.0003(7) 0.0039(7) 0.0009(7)
C8 0.0217(8) 0.0257(9) 0.0179(9) 0.0011(7) 0.0035(7) -0.0009(7)
C9 0.0228(9) 0.0269(9) 0.0211(10) -0.0027(7) 0.0045(7) -0.0048(7)
C10 0.0274(9) 0.0215(9) 0.0271(10) 0.0014(7) 0.0081(7) -0.0028(7)
C11 0.0376(11) 0.0266(10) 0.0248(10) -0.0010(8) 0.0073(8) -0.0078(8)
C12 0.0329(10) 0.0252(9) 0.0214(9) 0.0013(7) 0.0096(8) 0.0009(7)
C13 0.0255(9) 0.0282(10) 0.0256(10) 0.0030(7) 0.0059(7) 0.0026(7)
C14 0.0333(10) 0.0198(9) 0.0244(10) 0.0006(7) 0.0054(8) 0.0035(7)
C15 0.0267(9) 0.0166(8) 0.0266(10) 0.0017(7) 0.0063(8) 0.0021(7)
C16 0.0286(10) 0.0324(11) 0.0362(12) 0.0049(9) 0.0062(8) -0.0055(8)
C17 0.0402(12) 0.0448(13) 0.0486(14) 0.0124(11) 0.0220(11) -0.0048(10)
C18 0.0518(13) 0.0374(12) 0.0282(11) 0.0096(9) 0.0175(10) 0.0065(10)
C19 0.0356(11) 0.0352(11) 0.0271(11) 0.0024(8) 0.0021(9) 0.0030(9)
C20 0.0257(9) 0.0256(9) 0.0293(11) 0.0027(8) 0.0073(8) 0.0010(7)
C21 0.0407(12) 0.0431(12) 0.0205(10) -0.0016(8) 0.0106(9) 0.0020(9)

loop_
_atom_type_symbol
_atom_type_description
_atom_type_scat_dispersion_real
_atom_type_scat_dispersion_imag
_atom_type_scat_source
C C 0.0181 0.0091 'International Tables Vol C Tables 4.2.6.8 and 6.1.1.4'
H H 0.0000 0.0000 'International Tables Vol C Tables 4.2.6.8 and 6.1.1.4'
F F 0.0727 0.0534 'International Tables Vol C Tables 4.2.6.8 and 6.1.1.4'
N N 0.0311 0.0180 'International Tables Vol C Tables 4.2.6.8 and 6.1.1.4'
O O 0.0492 0.0322 'International Tables Vol C Tables 4.2.6.8 and 6.1.1.4'

loop_
_geom_angle_atom_site_label_1
_geom_angle_atom_site_label_2
_geom_angle_atom_site_label_3
_geom_angle
_geom_angle_site_symmetry_1
_geom_angle_site_symmetry_3
_geom_angle_publ_flag
C8 O1 H1 109.5 . . ?
C13 N1 C12 110.64(14) . . ?
C13 N1 C14 110.85(15) . . ?
C14 N1 C12 111.68(14) . . ?
C2 C1 C6 120.29(17) . . ?
C10 C1 C2 120.47(18) . . ?
C10 C1 C6 119.23(17) . . ?
C1 C2 H2 119.9 . . ?
C3 C2 C1 120.19(19) . . ?
C3 C2 H2 119.9 . . ?
C2 C3 H3 119.6 . . ?
C2 C3 C4 120.75(18) . . ?
C4 C3 H3 119.6 . . ?
C3 C4 C21 119.41(18) . . ?
C5 C4 C3 119.92(18) . . ?
C5 C4 C21 120.67(19) . . ?
C4 C5 H5 119.2 . . ?
C4 C5 C6 121.58(18) . . ?
C6 C5 H5 119.2 . . ?
C1 C6 C5 117.26(17) . . ?
C1 C6 C7 119.81(16) . . ?
C7 C6 C5 122.92(17) . . ?
C6 C7 C12 121.32(16) . . ?
C8 C7 C6 119.09(17) . . ?
C8 C7 C12 119.54(17) . . ?
O1 C8 C7 122.48(17) . . ?
O1 C8 C9 116.90(16) . . ?
C7 C8 C9 120.62(17) . . ?
C8 C9 C11 119.41(17) . . ?
C10 C9 C8 120.36(17) . . ?
C10 C9 C11 120.22(17) . . ?
C1 C10 H10 119.6 . . ?
C9 C10 C1 120.75(17) . . ?
C9 C10 H10 119.6 . . ?
F1 C11 F3 105.80(16) . . ?
F1 C11 C9 112.11(17) . . ?
F2 C11 F1 106.36(17) . . ?
F2 C11 F3 106.20(17) . . ?
F2 C11 C9 113.46(16) . . ?
F3 C11 C9 112.35(17) . . ?
N1 C12 C7 111.77(15) . . ?
N1 C12 H12A 109.3 . . ?
N1 C12 H12B 109.3 . . ?
C7 C12 H12A 109.3 . . ?
C7 C12 H12B 109.3 . . ?
H12A C12 H12B 107.9 . . ?
N1 C13 H13A 109.5 . . ?
N1 C13 H13B 109.5 . . ?
N1 C13 H13C 109.5 . . ?
H13A C13 H13B 109.5 . . ?
H13A C13 H13C 109.5 . . ?
H13B C13 H13C 109.5 . . ?
N1 C14 H14A 109.3 . . ?
N1 C14 H14B 109.3 . . ?
N1 C14 C15 111.67(15) . . ?
H14A C14 H14B 107.9 . . ?
C15 C14 H14A 109.3 . . ?
C15 C14 H14B 109.3 . . ?
C16 C15 C14 122.20(18) . . ?
C20 C15 C14 119.86(17) . . ?
C20 C15 C16 117.94(19) . . ?
C15 C16 H16 119.8 . . ?
C17 C16 C15 120.43(19) . . ?
C17 C16 H16 119.8 . . ?
C16 C17 H17 119.6 . . ?
C18 C17 C16 120.7(2) . . ?
C18 C17 H17 119.6 . . ?
C17 C18 H18 120.3 . . ?
C19 C18 C17 119.3(2) . . ?
C19 C18 H18 120.3 . . ?
C18 C19 H19 120.1 . . ?
C18 C19 C20 119.8(2) . . ?
C20 C19 H19 120.1 . . ?
C15 C20 H20 119.1 . . ?
C19 C20 C15 121.83(18) . . ?
C19 C20 H20 119.1 . . ?
C4 C21 H21A 109.5 . . ?
C4 C21 H21B 109.5 . . ?
C4 C21 H21C 109.5 . . ?
H21A C21 H21B 109.5 . . ?
H21A C21 H21C 109.5 . . ?
H21B C21 H21C 109.5 . . ?

loop_
_geom_bond_atom_site_label_1
_geom_bond_atom_site_label_2
_geom_bond_distance
_geom_bond_site_symmetry_2
_geom_bond_publ_flag
F1 C11 1.345(2) . ?
F2 C11 1.335(2) . ?
F3 C11 1.349(3) . ?
O1 H1 0.8400 . ?
O1 C8 1.350(2) . ?
N1 C12 1.483(2) . ?
N1 C13 1.470(2) . ?
N1 C14 1.479(2) . ?
C1 C2 1.420(3) . ?
C1 C6 1.423(3) . ?
C1 C10 1.415(3) . ?
C2 H2 0.9500 . ?
C2 C3 1.368(3) . ?
C3 H3 0.9500 . ?
C3 C4 1.411(3) . ?
C4 C5 1.372(3) . ?
C4 C21 1.511(3) . ?
C5 H5 0.9500 . ?
C5 C6 1.431(3) . ?
C6 C7 1.427(2) . ?
C7 C8 1.390(3) . ?
C7 C12 1.521(3) . ?
C8 C9 1.423(3) . ?
C9 C10 1.368(3) . ?
C9 C11 1.498(3) . ?
C10 H10 0.9500 . ?
C12 H12A 0.9900 . ?
C12 H12B 0.9900 . ?
C13 H13A 0.9800 . ?
C13 H13B 0.9800 . ?
C13 H13C 0.9800 . ?
C14 H14A 0.9900 . ?
C14 H14B 0.9900 . ?
C14 C15 1.508(3) . ?
C15 C16 1.391(3) . ?
C15 C20 1.388(3) . ?
C16 H16 0.9500 . ?
C16 C17 1.387(3) . ?
C17 H17 0.9500 . ?
C17 C18 1.384(4) . ?
C18 H18 0.9500 . ?
C18 C19 1.381(3) . ?
C19 H19 0.9500 . ?
C19 C20 1.382(3) . ?
C20 H20 0.9500 . ?
C21 H21A 0.9800 . ?
C21 H21B 0.9800 . ?
C21 H21C 0.9800 . ?

loop_
_geom_torsion_atom_site_label_1
_geom_torsion_atom_site_label_2
_geom_torsion_atom_site_label_3
_geom_torsion_atom_site_label_4
_geom_torsion
_geom_torsion_site_symmetry_1
_geom_torsion_site_symmetry_2
_geom_torsion_site_symmetry_3
_geom_torsion_site_symmetry_4
_geom_torsion_publ_flag
O1 C8 C9 C10 178.45(16) . . . . ?
O1 C8 C9 C11 -0.6(3) . . . . ?
N1 C14 C15 C16 94.2(2) . . . . ?
N1 C14 C15 C20 -85.7(2) . . . . ?
C1 C2 C3 C4 0.0(3) . . . . ?
C1 C6 C7 C8 -3.6(2) . . . . ?
C1 C6 C7 C12 179.27(16) . . . . ?
C2 C1 C6 C5 0.5(2) . . . . ?
C2 C1 C6 C7 179.44(16) . . . . ?
C2 C1 C10 C9 -177.03(17) . . . . ?
C2 C3 C4 C5 0.8(3) . . . . ?
C2 C3 C4 C21 -178.92(18) . . . . ?
C3 C4 C5 C6 -0.9(3) . . . . ?
C4 C5 C6 C1 0.3(3) . . . . ?
C4 C5 C6 C7 -178.62(16) . . . . ?
C5 C6 C7 C8 175.33(16) . . . . ?
C5 C6 C7 C12 -1.8(3) . . . . ?
C6 C1 C2 C3 -0.6(3) . . . . ?
C6 C1 C10 C9 2.0(3) . . . . ?
C6 C7 C8 O1 -176.13(15) . . . . ?
C6 C7 C8 C9 4.4(3) . . . . ?
C6 C7 C12 N1 -152.78(16) . . . . ?
C7 C8 C9 C10 -2.0(3) . . . . ?
C7 C8 C9 C11 178.89(17) . . . . ?
C8 C7 C12 N1 30.1(2) . . . . ?
C8 C9 C10 C1 -1.2(3) . . . . ?
C8 C9 C11 F1 -178.74(17) . . . . ?
C8 C9 C11 F2 -58.2(2) . . . . ?
C8 C9 C11 F3 62.3(2) . . . . ?
C10 C1 C2 C3 178.39(18) . . . . ?
C10 C1 C6 C5 -178.54(16) . . . . ?
C10 C1 C6 C7 0.4(3) . . . . ?
C10 C9 C11 F1 2.2(3) . . . . ?
C10 C9 C11 F2 122.7(2) . . . . ?
C10 C9 C11 F3 -116.8(2) . . . . ?
C11 C9 C10 C1 177.84(17) . . . . ?
C12 N1 C14 C15 162.34(15) . . . . ?
C12 C7 C8 O1 1.1(3) . . . . ?
C12 C7 C8 C9 -178.40(16) . . . . ?
C13 N1 C12 C7 77.42(19) . . . . ?
C13 N1 C14 C15 -73.79(19) . . . . ?
C14 N1 C12 C7 -158.59(15) . . . . ?
C14 C15 C16 C17 179.98(19) . . . . ?
C14 C15 C20 C19 179.91(18) . . . . ?
C15 C16 C17 C18 0.2(4) . . . . ?
C16 C15 C20 C19 -0.1(3) . . . . ?
C16 C17 C18 C19 -0.2(4) . . . . ?
C17 C18 C19 C20 0.1(3) . . . . ?
C18 C19 C20 C15 0.0(3) . . . . ?
C20 C15 C16 C17 0.0(3) . . . . ?
C21 C4 C5 C6 178.77(17) . . . . ?
